data_7152412
loop_
_publ_author_name
'Ortiz, Adrian'
'Young, Ian S.'
'Sawyer, James R.'
'Hsiao, Yi'
'Singh, Amarjit'
'Sugiyama, Masano'
'Corbett, R. Michael'
'Chau, Melissa'
'Shi, Zhongping'
'Conlon, David A.'

_publ_section_title
;
 Synthetic approaches to a chiral 4-amino-3-hydroxy piperidine with
 pharmaceutical relevance.
;
_journal_issue 27
_journal_name_full 'Organic &amp; biomolecular chemistry'
_journal_page_first 5253
_journal_page_last 5257
_journal_paper_doi 10.1039/c2ob25411e
_journal_volume 10
_journal_year 2012
_chemical_formula_sum 'C20 H30 Cl2 N2 O2'
_chemical_formula_weight 401.36
_chemical_name_systematic
;
?
;
_space_group_IT_number 19
_symmetry_cell_setting orthorhombic
_symmetry_space_group_name_Hall 'P 2ac 2ab'
_symmetry_space_group_name_H-M 'P 21 21 21'
_atom_sites_solution_hydrogens geom
_atom_sites_solution_primary direct
_atom_sites_solution_secondary difmap
_audit_creation_method SHELXL-97
_cell_angle_alpha 90.00
_cell_angle_beta 90.00
_cell_angle_gamma 90.00
_cell_formula_units_Z 4
_cell_length_a 5.7182(3)
_cell_length_b 12.0175(7)
_cell_length_c 30.1828(17)
_cell_measurement_reflns_used 6947
_cell_measurement_temperature 203(2)
_cell_measurement_theta_max 54.98
_cell_measurement_theta_min 4.70
_cell_volume 2074.1(2)
_computing_cell_refinement 'Bruker SAINT'
_computing_data_collection 'Bruker APEX2'
_computing_data_reduction 'Bruker SAINT'
_computing_molecular_graphics 'Bruker SHELXTL'
_computing_publication_material 'Bruker SHELXTL'
_computing_structure_refinement 'SHELXL-97 (Sheldrick, 2008)'
_computing_structure_solution 'SHELXS-97 (Sheldrick, 2008)'
_diffrn_ambient_temperature 203(2)
_diffrn_measured_fraction_theta_full 0.987
_diffrn_measured_fraction_theta_max 0.987
_diffrn_measurement_device_type 'Bruker APEX-II CCD'
_diffrn_measurement_method '\f and \w scans'
_diffrn_radiation_monochromator graphite
_diffrn_radiation_source 'fine-focus sealed tube'
_diffrn_radiation_type CuK\a
_diffrn_radiation_wavelength 1.54178
_diffrn_reflns_av_R_equivalents 0.0497
_diffrn_reflns_av_sigmaI/netI 0.0415
_diffrn_reflns_limit_h_max 5
_diffrn_reflns_limit_h_min -6
_diffrn_reflns_limit_k_max 12
_diffrn_reflns_limit_k_min -12
_diffrn_reflns_limit_l_max 31
_diffrn_reflns_limit_l_min -32
_diffrn_reflns_number 12961
_diffrn_reflns_theta_full 55.23
_diffrn_reflns_theta_max 55.23
_diffrn_reflns_theta_min 2.93
_exptl_absorpt_coefficient_mu 2.941
_exptl_absorpt_correction_type none
_exptl_crystal_colour colourless
_exptl_crystal_density_diffrn 1.285
_exptl_crystal_density_method 'not measured'
_exptl_crystal_description blade
_exptl_crystal_F_000 856
_exptl_crystal_size_max 0.30
_exptl_crystal_size_mid 0.08
_exptl_crystal_size_min 0.03
_refine_diff_density_max 0.236
_refine_diff_density_min -0.228
_refine_diff_density_rms 0.047
_refine_ls_abs_structure_details 'Flack H D (1983), Acta Cryst. A39, 876-881'
_refine_ls_abs_structure_Flack 0.044(19)
_refine_ls_extinction_method none
_refine_ls_goodness_of_fit_ref 1.101
_refine_ls_hydrogen_treatment mixed
_refine_ls_matrix_type full
_refine_ls_number_parameters 241
_refine_ls_number_reflns 2579
_refine_ls_number_restraints 1
_refine_ls_restrained_S_all 1.100
_refine_ls_R_factor_all 0.0402
_refine_ls_R_factor_gt 0.0372
_refine_ls_shift/su_max 0.000
_refine_ls_shift/su_mean 0.000
_refine_ls_structure_factor_coef Fsqd
_refine_ls_weighting_details 'calc w=1/[\s^2^(Fo^2^)+(0.0531P)^2^+0.5707P] where P=(Fo^2^+2Fc^2^)/3'
_refine_ls_weighting_scheme calc
_refine_ls_wR_factor_gt 0.0966
_refine_ls_wR_factor_ref 0.0979
_reflns_number_gt 2418
_reflns_number_total 2579
_reflns_threshold_expression >2sigma(I)
_cod_data_source_file c2ob25411e.txt
_cod_data_source_block p212121
_cod_depositor_comments
;
The following automatic conversions were performed:

'_symmetry_cell_setting' value 'Orthorhombic' changed to
'orthorhombic' according to
/home/saulius/struct/CIF-dictionaries/cif_core.dic dictionary named
'cif_core.dic' version 2.4.1 from 2010-06-29.

Automatic conversion script
Id: cif_fix_values 1891 2012-01-12 08:04:46Z andrius 
;
_cod_original_sg_symbol_H-M 'P2(1)2(1)2(1) '
_cod_database_code 7152412

loop_
_symmetry_equiv_pos_as_xyz
'x, y, z'
'-x+1/2, -y, z+1/2'
'-x, y+1/2, -z+1/2'
'x+1/2, -y+1/2, -z'

loop_
_atom_site_label
_atom_site_type_symbol
_atom_site_fract_x
_atom_site_fract_y
_atom_site_fract_z
_atom_site_U_iso_or_equiv
_atom_site_adp_type
_atom_site_occupancy
_atom_site_symmetry_multiplicity
_atom_site_calc_flag
_atom_site_refinement_flags
C1 C 0.5508(6) 0.6021(3) 0.10380(10) 0.0326(8) Uani 1 1 d .
C2 C 0.3445(6) 0.5563(3) 0.08759(11) 0.0370(8) Uani 1 1 d .
H2 H 0.2369 0.5247 0.1075 0.044 Uiso 1 1 calc R
C3 C 0.2949(7) 0.5564(3) 0.04294(12) 0.0422(9) Uani 1 1 d .
H3 H 0.1554 0.5240 0.0327 0.051 Uiso 1 1 calc R
C4 C 0.4483(7) 0.6035(3) 0.01325(12) 0.0453(9) Uani 1 1 d .
H4 H 0.4137 0.6040 -0.0172 0.054 Uiso 1 1 calc R
C5 C 0.6535(7) 0.6502(3) 0.02866(12) 0.0463(10) Uani 1 1 d .
H5 H 0.7596 0.6822 0.0086 0.056 Uiso 1 1 calc R
C6 C 0.7042(6) 0.6503(3) 0.07376(11) 0.0406(9) Uani 1 1 d .
H6 H 0.8434 0.6831 0.0840 0.049 Uiso 1 1 calc R
C7 C 0.6193(6) 0.5995(3) 0.15169(10) 0.0359(8) Uani 1 1 d .
H7A H 0.6806 0.5254 0.1588 0.043 Uiso 1 1 calc R
H7B H 0.7453 0.6534 0.1566 0.043 Uiso 1 1 calc R
C8 C 0.5006(5) 0.6549(3) 0.22825(10) 0.0265(7) Uani 1 1 d .
H8 H 0.6047 0.7206 0.2265 0.032 Uiso 1 1 calc R
C9 C 0.2909(6) 0.6840(3) 0.25681(10) 0.0287(7) Uani 1 1 d .
H9 H 0.1869 0.6184 0.2591 0.034 Uiso 1 1 calc R
C10 C 0.3717(6) 0.7174(3) 0.30285(10) 0.0295(7) Uani 1 1 d .
H10A H 0.4709 0.7837 0.3009 0.035 Uiso 1 1 calc R
H10B H 0.2356 0.7358 0.3212 0.035 Uiso 1 1 calc R
C11 C 0.7099(5) 0.5910(3) 0.29602(10) 0.0325(7) Uani 1 1 d .
H11A H 0.7890 0.5276 0.3099 0.039 Uiso 1 1 calc R
H11B H 0.8217 0.6527 0.2944 0.039 Uiso 1 1 calc R
C12 C 0.6342(6) 0.5595(3) 0.24987(10) 0.0301(7) Uani 1 1 d .
H12A H 0.5341 0.4933 0.2512 0.036 Uiso 1 1 calc R
H12B H 0.7720 0.5413 0.2320 0.036 Uiso 1 1 calc R
C13 C 0.5925(6) 0.6523(3) 0.36985(11) 0.0394(8) Uani 1 1 d .
H13A H 0.7112 0.7109 0.3677 0.047 Uiso 1 1 calc R
H13B H 0.6674 0.5862 0.3825 0.047 Uiso 1 1 calc R
C14 C 0.3996(6) 0.6908(3) 0.40076(11) 0.0379(8) Uani 1 1 d .
C15 C 0.3781(8) 0.8023(3) 0.41089(13) 0.0526(10) Uani 1 1 d .
H15 H 0.4836 0.8536 0.3985 0.063 Uiso 1 1 calc R
C16 C 0.2052(8) 0.8394(3) 0.43874(14) 0.0637(12) Uani 1 1 d .
H16 H 0.1930 0.9156 0.4453 0.076 Uiso 1 1 calc R
C17 C 0.0492(8) 0.7651(3) 0.45717(13) 0.0559(11) Uani 1 1 d .
H17 H -0.0709 0.7906 0.4759 0.067 Uiso 1 1 calc R
C18 C 0.0706(7) 0.6538(3) 0.44802(12) 0.0511(10) Uani 1 1 d .
H18 H -0.0334 0.6028 0.4610 0.061 Uiso 1 1 calc R
C19 C 0.2438(7) 0.6158(3) 0.41985(12) 0.0482(10) Uani 1 1 d .
H19 H 0.2564 0.5394 0.4136 0.058 Uiso 1 1 calc R
Cl1 Cl 0.11878(13) 0.40559(7) 0.18849(3) 0.0365(2) Uani 1 1 d .
Cl2 Cl 0.24090(16) 0.40943(8) 0.32913(3) 0.0534(3) Uani 1 1 d .
N1 N 0.4220(4) 0.62537(19) 0.18251(8) 0.0271(6) Uani 1 1 d .
H1A H 0.3256 0.5653 0.1840 0.032 Uiso 1 1 calc R
H1B H 0.3381 0.6831 0.1712 0.032 Uiso 1 1 calc R
N2 N 0.5056(4) 0.6250(2) 0.32397(8) 0.0289(6) Uani 1 1 d D
H2N H 0.407(5) 0.5623(17) 0.3282(10) 0.035 Uiso 1 1 d D
O1 O 0.1691(4) 0.7720(2) 0.23607(7) 0.0481(7) Uani 1 1 d .
H1 H 0.0808 0.8021 0.2543 0.072 Uiso 1 1 calc R
O1S O 0.1691(5) 0.7807(2) 0.13587(8) 0.0622(8) Uani 1 1 d .
H1S H 0.0774 0.8174 0.1514 0.093 Uiso 1 1 calc R
C1S C 0.2362(8) 0.8430(4) 0.09969(14) 0.0642(12) Uani 1 1 d .
H1S1 H 0.1170 0.8981 0.0933 0.096 Uiso 1 1 calc R
H1S2 H 0.2558 0.7946 0.0742 0.096 Uiso 1 1 calc R
H1S3 H 0.3830 0.8801 0.1061 0.096 Uiso 1 1 calc R

loop_
_atom_site_aniso_label
_atom_site_aniso_U_11
_atom_site_aniso_U_22
_atom_site_aniso_U_33
_atom_site_aniso_U_23
_atom_site_aniso_U_13
_atom_site_aniso_U_12
C1 0.0345(19) 0.0218(17) 0.0415(19) -0.0001(14) 0.0107(14) 0.0050(16)
C2 0.040(2) 0.0291(19) 0.042(2) 0.0012(14) 0.0105(16) -0.0013(16)
C3 0.045(2) 0.0329(19) 0.049(2) -0.0047(16) 0.0016(18) -0.0003(17)
C4 0.058(2) 0.038(2) 0.0406(19) -0.0017(17) 0.0024(17) 0.005(2)
C5 0.054(2) 0.040(2) 0.045(2) 0.0039(16) 0.0174(18) -0.005(2)
C6 0.037(2) 0.039(2) 0.046(2) -0.0022(15) 0.0077(16) -0.0031(18)
C7 0.0290(17) 0.039(2) 0.0401(19) 0.0003(15) 0.0093(15) 0.0071(18)
C8 0.0195(15) 0.0233(17) 0.0368(17) 0.0001(13) 0.0031(13) 0.0003(15)
C9 0.0234(17) 0.0285(18) 0.0340(17) -0.0011(13) 0.0035(13) 0.0055(15)
C10 0.0247(17) 0.0244(17) 0.0392(18) -0.0009(13) 0.0036(14) 0.0070(15)
C11 0.0194(16) 0.0329(18) 0.0452(19) 0.0058(14) 0.0056(13) 0.0082(16)
C12 0.0243(17) 0.0264(18) 0.0397(18) 0.0007(13) 0.0056(14) 0.0046(15)
C13 0.0365(19) 0.038(2) 0.044(2) 0.0025(15) -0.0086(16) -0.0005(18)
C14 0.0375(19) 0.037(2) 0.0390(19) 0.0015(15) -0.0033(16) -0.0042(18)
C15 0.070(3) 0.027(2) 0.061(2) -0.0071(17) 0.013(2) -0.007(2)
C16 0.085(3) 0.036(2) 0.070(3) -0.0072(19) 0.022(3) 0.001(2)
C17 0.065(3) 0.055(3) 0.047(2) -0.001(2) 0.008(2) 0.014(2)
C18 0.055(3) 0.049(3) 0.050(2) 0.0102(18) 0.0034(19) -0.008(2)
C19 0.062(3) 0.028(2) 0.055(2) 0.0007(16) 0.005(2) 0.005(2)
Cl1 0.0306(4) 0.0289(4) 0.0499(5) 0.0026(4) 0.0081(4) -0.0026(4)
Cl2 0.0510(6) 0.0364(5) 0.0726(6) -0.0054(4) 0.0117(4) -0.0172(5)
N1 0.0241(13) 0.0210(14) 0.0361(14) 0.0017(11) 0.0044(11) 0.0045(11)
N2 0.0281(14) 0.0246(15) 0.0341(15) 0.0010(11) 0.0017(11) 0.0010(12)
O1 0.0512(18) 0.0528(16) 0.0401(14) 0.0019(11) 0.0019(11) 0.0358(14)
O1S 0.073(2) 0.0668(18) 0.0467(16) 0.0070(13) 0.0049(14) 0.0374(17)
C1S 0.066(3) 0.056(3) 0.071(3) 0.002(2) 0.000(2) 0.013(3)

loop_
_atom_type_symbol
_atom_type_description
_atom_type_scat_dispersion_real
_atom_type_scat_dispersion_imag
_atom_type_scat_source
C C 0.0181 0.0091 'International Tables Vol C Tables 4.2.6.8 and 6.1.1.4'
H H 0.0000 0.0000 'International Tables Vol C Tables 4.2.6.8 and 6.1.1.4'
N N 0.0311 0.0180 'International Tables Vol C Tables 4.2.6.8 and 6.1.1.4'
O O 0.0492 0.0322 'International Tables Vol C Tables 4.2.6.8 and 6.1.1.4'
Cl Cl 0.3639 0.7018 'International Tables Vol C Tables 4.2.6.8 and 6.1.1.4'

loop_
_geom_angle_atom_site_label_1
_geom_angle_atom_site_label_2
_geom_angle_atom_site_label_3
_geom_angle
C6 C1 C2 118.1(3)
C6 C1 C7 118.3(3)
C2 C1 C7 123.6(3)
C3 C2 C1 121.3(3)
C4 C3 C2 120.4(3)
C3 C4 C5 119.3(3)
C4 C5 C6 120.4(3)
C1 C6 C5 120.5(3)
N1 C7 C1 113.5(3)
N1 C8 C9 110.0(2)
N1 C8 C12 111.6(2)
C9 C8 C12 109.0(3)
O1 C9 C8 108.1(2)
O1 C9 C10 111.0(3)
C8 C9 C10 109.9(3)
N2 C10 C9 110.5(2)
N2 C11 C12 111.4(2)
C11 C12 C8 110.5(3)
N2 C13 C14 113.1(3)
C15 C14 C19 118.7(3)
C15 C14 C13 119.8(3)
C19 C14 C13 121.5(3)
C16 C15 C14 121.0(4)
C15 C16 C17 120.2(4)
C18 C17 C16 119.5(4)
C17 C18 C19 120.7(4)
C18 C19 C14 119.9(3)
C7 N1 C8 113.4(2)
C10 N2 C11 111.2(2)
C10 N2 C13 113.5(2)
C11 N2 C13 108.6(2)

loop_
_geom_bond_atom_site_label_1
_geom_bond_atom_site_label_2
_geom_bond_distance
C1 C6 1.388(5)
C1 C2 1.391(5)
C1 C7 1.498(5)
C2 C3 1.377(5)
C3 C4 1.376(5)
C4 C5 1.381(5)
C5 C6 1.392(5)
C7 N1 1.495(4)
C8 N1 1.495(4)
C8 C9 1.517(4)
C8 C12 1.524(4)
C9 O1 1.412(4)
C9 C10 1.518(4)
C10 N2 1.492(4)
C11 N2 1.498(4)
C11 C12 1.507(5)
C13 N2 1.508(4)
C13 C14 1.517(5)
C14 C15 1.380(5)
C14 C19 1.392(5)
C15 C16 1.372(6)
C16 C17 1.379(6)
C17 C18 1.372(6)
C18 C19 1.383(5)
O1S C1S 1.379(5)
